data_7208749
loop_
_publ_author_name
'Hao, Xiu-Li'
'Ma, Yuan-Yuan'
'Zhang, Chen'
'Wang, Qian'
'Cheng, Xin'
'Wang, Yong-Hui'
'Li, Yang-Guang'
'Wang, En-Bo'

_publ_section_title
;
 Assembly of new organic--inorganic hybrids based on copper-bis(triazole)
 complexes and Keggin-type polyoxometalates with different negative
 charges
;
_journal_issue 20
_journal_name_full CrystEngComm
_journal_page_first 6573
_journal_paper_doi 10.1039/c2ce25747e
_journal_volume 14
_journal_year 2012
_chemical_formula_sum 'C36 H36 Cu3 Mo12 N18 O40 P'
_chemical_formula_weight 2733.70
_chemical_name_systematic
;
?
;
_space_group_IT_number 2
_symmetry_cell_setting triclinic
_symmetry_space_group_name_Hall '-P 1'
_symmetry_space_group_name_H-M 'P -1'
_atom_sites_solution_hydrogens geom
_atom_sites_solution_primary direct
_atom_sites_solution_secondary difmap
_audit_creation_method SHELXL-97
_cell_angle_alpha 92.345(4)
_cell_angle_beta 101.299(4)
_cell_angle_gamma 110.315(5)
_cell_formula_units_Z 1
_cell_length_a 11.1768(5)
_cell_length_b 12.2798(7)
_cell_length_c 13.8457(5)
_cell_measurement_reflns_used 3420
_cell_measurement_temperature 150(2)
_cell_measurement_theta_max 29.2021
_cell_measurement_theta_min 3.1586
_cell_volume 1735.26(16)
_computing_cell_refinement PROCESS-AUTO
_computing_data_collection PROCESS-AUTO
_computing_data_reduction CrystalStructure
_computing_structure_refinement 'SHELXL-97 (Sheldrick, 1997)'
_computing_structure_solution 'SHELXS-97 (Sheldrick, 1990)'
_diffrn_ambient_temperature 150(2)
_diffrn_detector_area_resol_mean 0.01
_diffrn_measured_fraction_theta_full 0.996
_diffrn_measured_fraction_theta_max 0.996
_diffrn_measurement_device_type 'Rigaku R-AXIS RAPID IP'
_diffrn_measurement_method Oscillation
_diffrn_radiation_monochromator graphite
_diffrn_radiation_source 'fine-focus sealed tube'
_diffrn_radiation_type MoK\a
_diffrn_radiation_wavelength 0.71073
_diffrn_reflns_av_R_equivalents 0.0365
_diffrn_reflns_av_sigmaI/netI 0.1111
_diffrn_reflns_limit_h_max 13
_diffrn_reflns_limit_h_min -13
_diffrn_reflns_limit_k_max 12
_diffrn_reflns_limit_k_min -14
_diffrn_reflns_limit_l_max 15
_diffrn_reflns_limit_l_min -16
_diffrn_reflns_number 11014
_diffrn_reflns_theta_full 25.00
_diffrn_reflns_theta_max 25.00
_diffrn_reflns_theta_min 3.17
_diffrn_standards_decay_% none
_diffrn_standards_interval_count 0
_diffrn_standards_interval_time 0
_diffrn_standards_number 0
_exptl_absorpt_coefficient_mu 3.114
_exptl_absorpt_correction_T_max 0.5098
_exptl_absorpt_correction_T_min 0.4452
_exptl_absorpt_correction_type multi-scan
_exptl_absorpt_process_details 'ABSCOR by T.Higashi 8 March, 1995'
_exptl_crystal_colour brown
_exptl_crystal_density_diffrn 2.616
_exptl_crystal_density_method 'not measured'
_exptl_crystal_description block
_exptl_crystal_F_000 1304
_exptl_crystal_size_max 0.31
_exptl_crystal_size_mid 0.27
_exptl_crystal_size_min 0.25
_refine_diff_density_max 0.617
_refine_diff_density_min -0.707
_refine_diff_density_rms 0.104
_refine_ls_extinction_method none
_refine_ls_goodness_of_fit_ref 0.806
_refine_ls_hydrogen_treatment constr
_refine_ls_matrix_type full
_refine_ls_number_parameters 544
_refine_ls_number_reflns 6084
_refine_ls_number_restraints 84
_refine_ls_restrained_S_all 0.833
_refine_ls_R_factor_all 0.0765
_refine_ls_R_factor_gt 0.0350
_refine_ls_shift/su_max 0.001
_refine_ls_shift/su_mean 0.000
_refine_ls_structure_factor_coef Fsqd
_refine_ls_weighting_details 'calc w=1/[\s^2^(Fo^2^)+(0.0010P)^2^+0.0100P] where P=(Fo^2^+2Fc^2^)/3'
_refine_ls_weighting_scheme calc
_refine_ls_wR_factor_gt 0.0391
_refine_ls_wR_factor_ref 0.0417
_reflns_number_gt 3427
_reflns_number_total 6084
_reflns_threshold_expression >2sigma(I)
_cod_data_source_file c2ce25747e.txt
_cod_data_source_block 1
_cod_depositor_comments
;
The following automatic conversions were performed:

'_symmetry_cell_setting' value 'Triclinic' changed to 'triclinic'
according to /home/saulius/struct/CIF-dictionaries/cif_core.dic
dictionary named 'cif_core.dic' version 2.4.2 from 2011-04-26.

Automatic conversion script
Id: cif_fix_values 1891 2012-01-12 08:04:46Z andrius 
;
_cod_original_cell_volume 1735.26(14)
_cod_original_sg_symbol_H-M P-1
_cod_database_code 7208749

loop_
_symmetry_equiv_pos_as_xyz
'x, y, z'
'-x, -y, -z'

loop_
_atom_site_label
_atom_site_type_symbol
_atom_site_fract_x
_atom_site_fract_y
_atom_site_fract_z
_atom_site_U_iso_or_equiv
_atom_site_adp_type
_atom_site_occupancy
_atom_site_symmetry_multiplicity
_atom_site_calc_flag
_atom_site_refinement_flags
_atom_site_disorder_assembly
_atom_site_disorder_group
Cu1 Cu 0.0000 0.0000 0.5000 0.0715(4) Uani 1 2 d S . .
Cu2 Cu 0.33412(9) 0.66723(9) -0.11142(7) 0.0735(3) Uani 1 1 d . . .
P1 P 1.0000 1.0000 0.0000 0.0302(6) Uani 1 2 d S . .
Mo1 Mo 0.87930(5) 0.74061(4) 0.11315(4) 0.03545(16) Uani 1 1 d . . .
Mo2 Mo 1.00724(5) 0.73176(4) -0.10295(4) 0.03881(17) Uani 1 1 d . . .
Mo3 Mo 0.70322(5) 0.77222(5) -0.12156(4) 0.04272(18) Uani 1 1 d . . .
Mo4 Mo 0.83043(5) 0.99972(5) 0.19124(4) 0.04867(19) Uani 1 1 d . . .
Mo5 Mo 0.85021(7) 1.01326(6) -0.24805(4) 0.0579(2) Uani 1 1 d . . .
Mo6 Mo 0.70469(6) 1.05560(6) -0.05081(5) 0.0608(2) Uani 1 1 d . . .
O1 O 0.7314(3) 0.7218(3) -0.0008(3) 0.0492(13) Uani 1 1 d . A .
O2 O 0.8378(3) 0.7156(3) -0.1537(3) 0.0503(13) Uani 1 1 d . A .
O3 O 0.9548(3) 0.6915(3) 0.0239(3) 0.0516(13) Uani 1 1 d . . .
O4 O 1.0152(5) 0.6062(4) -0.1440(4) 0.0846(17) Uani 1 1 d . . .
O5 O 0.7846(4) 1.0243(4) -0.3635(3) 0.0704(15) Uani 1 1 d . A .
O6 O 0.7119(4) 1.0053(4) 0.0846(3) 0.0906(19) Uani 1 1 d U A .
O7 O 0.5648(4) 1.0769(3) -0.0723(3) 0.0658(14) Uani 1 1 d . A .
O8 O 0.8216(4) 1.1995(4) 0.0098(3) 0.0929(19) Uani 1 1 d U . .
O9 O 0.7995(4) 0.8452(4) 0.1668(3) 0.0806(17) Uani 1 1 d . . .
O10 O 0.9719(4) 1.1777(4) -0.2051(3) 0.0767(16) Uani 1 1 d . . .
O11 O 0.5670(3) 0.6684(4) -0.1833(3) 0.0693(16) Uani 1 1 d . A .
O12 O 0.8138(4) 0.6200(4) 0.1640(3) 0.0757(16) Uani 1 1 d . . .
O13 O 0.7573(4) 1.0031(3) 0.2841(3) 0.0766(18) Uani 1 1 d U . .
O14 O 0.9923(4) 0.9820(4) -0.2656(4) 0.0881(18) Uani 1 1 d U . .
O15 O 0.7190(8) 0.8508(7) -0.2510(6) 0.039(3) Uani 0.50 1 d PU A 1
O15A O 0.7932(8) 0.8807(8) -0.2107(6) 0.040(3) Uani 0.50 1 d PU A 2
O16 O 0.7120(8) 1.0563(9) -0.1931(7) 0.051(3) Uani 0.50 1 d P A 1
O16A O 0.7809(8) 1.0805(8) -0.1514(7) 0.036(3) Uani 0.50 1 d PU A 2
O17 O 1.0760(4) 0.8308(4) -0.1891(3) 0.0831(18) Uani 1 1 d U . .
O18 O 0.6056(7) 0.8701(8) -0.1057(6) 0.036(3) Uani 0.50 1 d PU A 1
O18A O 0.6774(8) 0.8958(8) -0.0650(7) 0.035(2) Uani 0.50 1 d PU A 2
O19 O 0.9267(6) 1.0651(5) 0.0494(5) 0.0286(19) Uani 0.50 1 d PU . .
O20 O 1.1409(6) 1.0378(6) 0.0813(5) 0.030(2) Uani 0.50 1 d P . .
O21 O 1.0334(6) 1.0576(6) -0.0942(5) 0.033(2) Uani 0.50 1 d P . .
O22 O 0.9353(6) 0.8741(5) -0.0145(5) 0.028(2) Uani 0.50 1 d P . .
C1 C 0.1039(5) 0.2286(5) 0.4375(5) 0.0479(19) Uani 1 1 d . . .
H1 H 0.1053 0.2008 0.3728 0.048 Uiso 1 1 calc R . .
C2 C 0.0811(7) 0.2397(6) 0.5810(5) 0.069(3) Uani 1 1 d . . .
H2 H 0.0595 0.2174 0.6422 0.069 Uiso 1 1 calc R . .
C3 C 0.2224(6) 0.4458(5) 0.4325(5) 0.057(2) Uani 1 1 d . . .
H3A H 0.1995 0.5127 0.4535 0.057 Uiso 1 1 calc R . .
H3B H 0.1977 0.4316 0.3591 0.057 Uiso 1 1 calc R . .
C4 C 0.3658(6) 0.4752(5) 0.4665(5) 0.0458(19) Uani 1 1 d . . .
C5 C 0.4357(7) 0.4386(5) 0.4102(5) 0.062(2) Uani 1 1 d . . .
H5 H 0.3919 0.3965 0.3465 0.062 Uiso 1 1 calc R . .
C6 C 0.5674(7) 0.4608(6) 0.4427(5) 0.059(2) Uani 1 1 d . . .
H6 H 0.6123 0.4320 0.4025 0.059 Uiso 1 1 calc R . .
C7 C 0.2981(9) 0.5554(7) 0.0627(7) 0.099(3) Uani 1 1 d U . .
H7 H 0.2138 0.5030 0.0291 0.099 Uiso 1 1 calc R . .
C8 C 0.4774(7) 0.6966(6) 0.0923(6) 0.055(2) Uani 1 1 d . . .
H8 H 0.5468 0.7660 0.0870 0.055 Uiso 1 1 calc R . .
C9 C 0.5520(8) 0.6896(7) 0.2729(6) 0.086(3) Uani 1 1 d . . .
H9A H 0.6352 0.7516 0.2688 0.086 Uiso 1 1 calc R . .
H9B H 0.5734 0.6240 0.3009 0.086 Uiso 1 1 calc R . .
C10 C 0.4874(7) 0.7374(6) 0.3425(5) 0.055(2) Uani 1 1 d . . .
C11 C 0.3570(8) 0.7238(7) 0.3220(5) 0.078(3) Uani 1 1 d . . .
H11 H 0.3025 0.6851 0.2596 0.078 Uiso 1 1 calc R . .
C12 C 0.3048(7) 0.7654(7) 0.3905(6) 0.077(2) Uani 1 1 d . . .
H12 H 0.2145 0.7547 0.3754 0.077 Uiso 1 1 calc R . .
C13 C 0.3807(7) 0.8213(6) 0.4788(5) 0.053(2) Uani 1 1 d . . .
C14 C 0.5088(7) 0.8372(6) 0.4989(5) 0.069(3) Uani 1 1 d . . .
H14 H 0.5627 0.8786 0.5606 0.069 Uiso 1 1 calc R . .
C15 C 0.5640(6) 0.7950(6) 0.4323(5) 0.060(2) Uani 1 1 d . . .
H15 H 0.6544 0.8059 0.4487 0.060 Uiso 1 1 calc R . .
C16 C 0.1887(8) 0.6326(7) -0.3175(7) 0.070(2) Uani 1 1 d . . .
H16 H 0.1276 0.5580 -0.3120 0.070 Uiso 1 1 calc R . .
C17 C 0.3474(7) 0.7918(6) -0.2814(6) 0.060(2) Uani 1 1 d . . .
H17 H 0.4223 0.8560 -0.2472 0.060 Uiso 1 1 calc R . .
C18 C 0.3240(8) 0.8665(6) -0.4436(5) 0.082(3) Uani 1 1 d . . .
H18A H 0.3894 0.9413 -0.4077 0.082 Uiso 1 1 calc R . .
H18B H 0.2455 0.8816 -0.4771 0.082 Uiso 1 1 calc R . .
N1 N 0.0576(5) 0.1610(4) 0.5036(4) 0.0556(17) Uani 1 1 d . . .
N2 N 0.1485(5) 0.3410(4) 0.4739(4) 0.0487(15) Uani 1 1 d . . .
N3 N 0.1358(5) 0.3503(5) 0.5679(4) 0.070(2) Uani 1 1 d . . .
N4 N 0.3803(7) 0.6397(5) 0.0195(4) 0.066(2) Uani 1 1 d . . .
N5 N 0.4697(7) 0.6487(6) 0.1729(5) 0.075(2) Uani 1 1 d . . .
N6 N 0.3507(8) 0.5562(6) 0.1568(6) 0.108(3) Uani 1 1 d U . .
N7 N 0.2870(6) 0.6973(6) -0.2424(4) 0.0569(17) Uani 1 1 d . . .
N8 N 0.2888(6) 0.7836(5) -0.3735(5) 0.0608(17) Uani 1 1 d . . .
N9 N 0.1855(6) 0.6825(6) -0.3990(5) 0.076(2) Uani 1 1 d . . .

loop_
_atom_site_aniso_label
_atom_site_aniso_U_11
_atom_site_aniso_U_22
_atom_site_aniso_U_33
_atom_site_aniso_U_23
_atom_site_aniso_U_13
_atom_site_aniso_U_12
Cu1 0.0606(9) 0.0406(7) 0.0984(12) 0.0146(7) 0.0140(7) 0.0015(7)
Cu2 0.0817(6) 0.1004(7) 0.0585(7) 0.0290(6) 0.0304(5) 0.0476(6)
P1 0.0314(13) 0.0363(14) 0.0293(14) 0.0087(11) 0.0144(11) 0.0157(12)
Mo1 0.0418(3) 0.0304(3) 0.0321(4) 0.0044(3) 0.0117(3) 0.0086(3)
Mo2 0.0367(3) 0.0300(3) 0.0519(4) 0.0052(3) 0.0210(3) 0.0087(3)
Mo3 0.0458(3) 0.0335(3) 0.0473(4) 0.0045(3) 0.0228(3) 0.0058(3)
Mo4 0.0483(4) 0.0646(4) 0.0397(4) 0.0047(3) 0.0295(3) 0.0182(3)
Mo5 0.0884(5) 0.0652(4) 0.0303(4) 0.0161(3) 0.0143(3) 0.0388(4)
Mo6 0.0441(4) 0.0677(4) 0.0952(6) 0.0370(4) 0.0373(4) 0.0357(3)
O1 0.031(2) 0.081(3) 0.036(3) 0.005(2) 0.0129(19) 0.018(2)
O2 0.035(2) 0.080(3) 0.034(3) -0.007(2) 0.0120(19) 0.017(2)
O3 0.031(2) 0.078(3) 0.042(3) -0.003(2) 0.0170(19) 0.012(2)
O4 0.147(5) 0.069(3) 0.078(4) 0.011(3) 0.051(3) 0.075(3)
O5 0.074(3) 0.065(3) 0.048(3) 0.017(2) -0.015(2) 0.011(3)
O6 0.041(3) 0.107(4) 0.092(4) 0.056(3) 0.010(2) -0.014(3)
O7 0.035(2) 0.051(3) 0.117(4) 0.017(3) 0.014(2) 0.023(2)
O8 0.042(3) 0.111(4) 0.091(4) 0.051(3) -0.003(2) -0.011(3)
O9 0.073(3) 0.089(4) 0.077(4) -0.050(3) -0.018(3) 0.051(3)
O10 0.057(3) 0.077(3) 0.083(4) -0.044(3) -0.018(3) 0.032(3)
O11 0.035(2) 0.108(4) 0.046(3) -0.012(3) 0.002(2) 0.009(3)
O12 0.077(3) 0.078(3) 0.094(4) 0.061(3) 0.046(3) 0.035(3)
O13 0.108(4) 0.052(3) 0.075(3) -0.001(2) 0.076(3) 0.007(3)
O14 0.079(3) 0.085(3) 0.079(4) -0.053(3) -0.030(3) 0.037(3)
O15 0.034(5) 0.034(5) 0.034(5) 0.011(4) 0.006(4) -0.003(4)
O15A 0.038(5) 0.039(5) 0.030(5) -0.009(4) 0.005(4) 0.001(5)
O16 0.027(6) 0.068(7) 0.045(7) 0.020(5) 0.006(5) 0.000(6)
O16A 0.029(5) 0.034(5) 0.045(5) 0.004(4) 0.002(4) 0.015(4)
O17 0.046(3) 0.094(3) 0.082(4) 0.052(3) 0.014(2) -0.012(3)
O18 0.024(5) 0.042(5) 0.036(6) 0.006(4) 0.003(4) 0.008(4)
O18A 0.037(5) 0.035(5) 0.038(6) -0.003(4) 0.004(4) 0.022(5)
O19 0.027(3) 0.030(3) 0.035(4) -0.013(3) 0.013(3) 0.015(3)
O20 0.012(4) 0.027(4) 0.043(5) 0.001(4) 0.010(3) -0.006(4)
O21 0.035(5) 0.033(4) 0.030(5) 0.004(4) 0.016(4) 0.007(4)
O22 0.015(4) 0.022(4) 0.040(5) -0.007(4) 0.009(3) -0.004(4)
C1 0.044(4) 0.041(4) 0.047(5) -0.007(4) 0.005(3) 0.005(3)
C2 0.085(6) 0.059(5) 0.046(5) 0.009(4) 0.020(4) 0.002(5)
C3 0.074(5) 0.033(4) 0.053(5) 0.017(3) 0.006(4) 0.009(4)
C4 0.053(4) 0.024(4) 0.053(5) 0.005(3) 0.014(4) 0.004(4)
C5 0.075(5) 0.050(4) 0.044(5) -0.011(4) 0.012(4) 0.007(4)
C6 0.054(4) 0.056(5) 0.061(5) -0.016(4) 0.019(4) 0.011(4)
C7 0.133(7) 0.059(5) 0.078(6) -0.002(5) 0.013(5) 0.007(5)
C8 0.068(5) 0.056(5) 0.063(6) 0.028(5) 0.033(5) 0.038(4)
C9 0.127(7) 0.111(7) 0.065(7) 0.048(5) 0.035(6) 0.087(6)
C10 0.078(5) 0.056(5) 0.042(5) 0.021(4) 0.024(4) 0.031(4)
C11 0.082(6) 0.112(7) 0.038(5) -0.024(5) -0.007(4) 0.049(5)
C12 0.072(5) 0.112(7) 0.055(6) 0.002(5) 0.003(5) 0.050(5)
C13 0.075(5) 0.041(4) 0.046(5) 0.009(4) 0.017(4) 0.024(4)
C14 0.070(5) 0.067(5) 0.044(5) -0.018(4) 0.002(4) 0.002(5)
C15 0.044(4) 0.067(5) 0.058(5) -0.001(4) 0.003(4) 0.011(4)
C16 0.075(6) 0.076(6) 0.064(6) 0.008(5) 0.027(5) 0.028(5)
C17 0.062(5) 0.071(6) 0.050(6) 0.012(5) 0.016(4) 0.024(4)
C18 0.143(8) 0.071(5) 0.059(6) 0.021(5) 0.045(5) 0.058(5)
N1 0.056(4) 0.039(3) 0.058(4) 0.011(3) 0.015(3) 0.000(3)
N2 0.061(3) 0.034(3) 0.041(4) 0.009(3) 0.011(3) 0.005(3)
N3 0.082(4) 0.051(4) 0.056(5) 0.000(3) 0.020(3) 0.000(3)
N4 0.105(5) 0.060(4) 0.048(4) 0.011(3) 0.042(4) 0.034(4)
N5 0.117(6) 0.084(5) 0.049(5) 0.035(4) 0.043(4) 0.051(4)
N6 0.149(5) 0.076(4) 0.092(4) 0.022(3) 0.036(4) 0.025(3)
N7 0.056(4) 0.090(5) 0.043(4) 0.021(4) 0.020(3) 0.043(4)
N8 0.087(5) 0.059(4) 0.060(5) 0.020(4) 0.034(4) 0.044(4)
N9 0.076(5) 0.103(6) 0.053(5) 0.014(4) 0.016(4) 0.035(4)

loop_
_atom_type_symbol
_atom_type_description
_atom_type_scat_dispersion_real
_atom_type_scat_dispersion_imag
_atom_type_scat_source
C C 0.0033 0.0016 'International Tables Vol C Tables 4.2.6.8 and 6.1.1.4'
H H 0.0000 0.0000 'International Tables Vol C Tables 4.2.6.8 and 6.1.1.4'
N N 0.0061 0.0033 'International Tables Vol C Tables 4.2.6.8 and 6.1.1.4'
O O 0.0106 0.0060 'International Tables Vol C Tables 4.2.6.8 and 6.1.1.4'
Mo Mo -1.6832 0.6857 'International Tables Vol C Tables 4.2.6.8 and 6.1.1.4'
Cu Cu 0.3201 1.2651 'International Tables Vol C Tables 4.2.6.8 and 6.1.1.4'
P P 0.1023 0.0942 'International Tables Vol C Tables 4.2.6.8 and 6.1.1.4'

loop_
_geom_angle_atom_site_label_1
_geom_angle_atom_site_label_2
_geom_angle_atom_site_label_3
_geom_angle
_geom_angle_site_symmetry_1
_geom_angle_site_symmetry_3
N1 Cu1 N1 180.0(4) . 2_556
N4 Cu2 N7 179.0(3) . .
O22 P1 O22 180.000(2) . 2_775
O22 P1 O19 66.2(3) . 2_775
O22 P1 O19 113.8(3) 2_775 2_775
O22 P1 O19 113.8(3) . .
O22 P1 O19 66.2(3) 2_775 .
O19 P1 O19 180.0(4) 2_775 .
O22 P1 O21 64.5(3) . 2_775
O22 P1 O21 115.5(3) 2_775 2_775
O19 P1 O21 108.6(4) 2_775 2_775
O19 P1 O21 71.4(4) . 2_775
O22 P1 O21 115.5(3) . .
O22 P1 O21 64.5(3) 2_775 .
O19 P1 O21 71.4(4) 2_775 .
O19 P1 O21 108.6(4) . .
O21 P1 O21 180.0(5) 2_775 .
O22 P1 O20 69.8(4) . 2_775
O22 P1 O20 110.2(4) 2_775 2_775
O19 P1 O20 102.0(3) 2_775 2_775
O19 P1 O20 78.0(3) . 2_775
O21 P1 O20 105.5(3) 2_775 2_775
O21 P1 O20 74.5(3) . 2_775
O22 P1 O20 110.2(4) . .
O22 P1 O20 69.8(4) 2_775 .
O19 P1 O20 78.0(3) 2_775 .
O19 P1 O20 102.0(3) . .
O21 P1 O20 74.5(3) 2_775 .
O21 P1 O20 105.5(3) . .
O20 P1 O20 180.0(5) 2_775 .
O12 Mo1 O10 103.3(2) . 2_775
O12 Mo1 O3 102.7(2) . .
O10 Mo1 O3 97.75(18) 2_775 .
O12 Mo1 O1 99.6(2) . .
O10 Mo1 O1 155.1(2) 2_775 .
O3 Mo1 O1 86.40(17) . .
O12 Mo1 O9 100.8(2) . .
O10 Mo1 O9 86.81(18) 2_775 .
O3 Mo1 O9 154.2(2) . .
O1 Mo1 O9 79.46(17) . .
O12 Mo1 O21 159.6(2) . 2_775
O10 Mo1 O21 66.4(2) 2_775 2_775
O3 Mo1 O21 96.25(19) . 2_775
O1 Mo1 O21 88.8(2) . 2_775
O9 Mo1 O21 62.3(2) . 2_775
O12 Mo1 O22 160.5(2) . .
O10 Mo1 O22 94.1(2) 2_775 .
O3 Mo1 O22 65.7(2) . .
O1 Mo1 O22 65.14(18) . .
O9 Mo1 O22 88.8(2) . .
O21 Mo1 O22 38.5(2) 2_775 .
O4 Mo2 O17 103.3(2) . .
O4 Mo2 O2 103.8(2) . .
O17 Mo2 O2 95.49(19) . .
O4 Mo2 O8 100.2(3) . 2_775
O17 Mo2 O8 87.50(17) . 2_775
O2 Mo2 O8 154.5(2) . 2_775
O4 Mo2 O3 100.2(2) . .
O17 Mo2 O3 154.96(19) . .
O2 Mo2 O3 87.16(15) . .
O8 Mo2 O3 79.93(16) 2_775 .
O4 Mo2 O19 159.9(2) . 2_775
O17 Mo2 O19 64.2(2) . 2_775
O2 Mo2 O19 93.6(2) . 2_775
O8 Mo2 O19 65.0(2) 2_775 2_775
O3 Mo2 O19 90.76(19) . 2_775
O11 Mo3 O1 103.3(2) . .
O11 Mo3 O18A 113.8(3) . .
O1 Mo3 O18A 89.8(3) . .
O11 Mo3 O18 89.5(3) . .
O1 Mo3 O18 103.7(3) . .
O18A Mo3 O18 25.6(3) . .
O11 Mo3 O2 101.56(19) . .
O1 Mo3 O2 87.91(16) . .
O18A Mo3 O2 144.1(3) . .
O18 Mo3 O2 161.9(3) . .
O11 Mo3 O15A 112.1(3) . .
O1 Mo3 O15A 142.5(3) . .
O18A Mo3 O15A 87.2(4) . .
O18 Mo3 O15A 89.1(4) . .
O2 Mo3 O15A 73.5(3) . .
O11 Mo3 O15 89.0(3) . .
O1 Mo3 O15 166.3(2) . .
O18A Mo3 O15 90.5(4) . .
O18 Mo3 O15 82.0(4) . .
O2 Mo3 O15 83.8(3) . .
O15A Mo3 O15 24.0(2) . .
O11 Mo3 O20 155.9(3) . 2_775
O1 Mo3 O20 98.1(2) . 2_775
O18A Mo3 O20 54.9(3) . 2_775
O18 Mo3 O20 74.8(3) . 2_775
O2 Mo3 O20 90.0(2) . 2_775
O15A Mo3 O20 50.9(3) . 2_775
O15 Mo3 O20 71.1(3) . 2_775
O13 Mo4 O6 103.1(3) . .
O13 Mo4 O9 102.1(2) . .
O6 Mo4 O9 95.9(2) . .
O13 Mo4 O14 100.6(2) . 2_775
O6 Mo4 O14 154.8(2) . 2_775
O9 Mo4 O14 87.5(2) . 2_775
O13 Mo4 O17 100.69(19) . 2_775
O6 Mo4 O17 87.5(2) . 2_775
O9 Mo4 O17 155.5(2) . 2_775
O14 Mo4 O17 79.59(19) 2_775 2_775
O13 Mo4 O19 158.3(2) . .
O6 Mo4 O19 67.0(2) . .
O9 Mo4 O19 98.2(2) . .
O14 Mo4 O19 87.8(2) 2_775 .
O17 Mo4 O19 60.91(19) 2_775 .
O13 Mo4 O21 157.5(3) . 2_775
O6 Mo4 O21 95.0(2) . 2_775
O9 Mo4 O21 62.3(2) . 2_775
O14 Mo4 O21 64.5(2) 2_775 2_775
O17 Mo4 O21 93.3(2) 2_775 2_775
O19 Mo4 O21 43.3(2) . 2_775
O5 Mo5 O15A 115.7(3) . .
O5 Mo5 O14 100.8(2) . .
O15A Mo5 O14 88.1(4) . .
O5 Mo5 O16A 112.0(3) . .
O15A Mo5 O16A 91.7(4) . .
O14 Mo5 O16A 143.4(3) . .
O5 Mo5 O10 100.2(2) . .
O15A Mo5 O10 144.1(3) . .
O14 Mo5 O10 86.56(18) . .
O16A Mo5 O10 72.6(3) . .
O5 Mo5 O15 92.8(3) . .
O15A Mo5 O15 24.4(4) . .
O14 Mo5 O15 101.4(3) . .
O16A Mo5 O15 92.8(4) . .
O10 Mo5 O15 163.2(3) . .
O5 Mo5 O16 92.5(3) . .
O15A Mo5 O16 89.1(4) . .
O14 Mo5 O16 166.3(3) . .
O16A Mo5 O16 23.3(3) . .
O10 Mo5 O16 87.8(3) . .
O15 Mo5 O16 81.0(4) . .
O5 Mo5 O20 158.3(2) . 2_775
O15A Mo5 O20 51.4(3) . 2_775
O14 Mo5 O20 96.4(2) . 2_775
O16A Mo5 O20 56.9(3) . 2_775
O10 Mo5 O20 94.0(2) . 2_775
O15 Mo5 O20 70.6(3) . 2_775
O16 Mo5 O20 71.5(3) . 2_775
O7 Mo6 O16A 112.6(3) . .
O7 Mo6 O8 102.3(2) . .
O16A Mo6 O8 87.7(3) . .
O7 Mo6 O18A 111.2(3) . .
O16A Mo6 O18A 92.3(4) . .
O8 Mo6 O18A 143.6(3) . .
O7 Mo6 O16 92.1(3) . .
O16A Mo6 O16 24.2(3) . .
O8 Mo6 O16 105.1(3) . .
O18A Mo6 O16 88.0(4) . .
O7 Mo6 O6 101.2(2) . .
O16A Mo6 O6 146.2(3) . .
O8 Mo6 O6 86.72(19) . .
O18A Mo6 O6 73.4(3) . .
O16 Mo6 O6 160.0(4) . .
O7 Mo6 O18 91.4(3) . .
O16A Mo6 O18 91.3(4) . .
O8 Mo6 O18 165.5(3) . .
O18A Mo6 O18 22.0(3) . .
O16 Mo6 O18 78.6(4) . .
O6 Mo6 O18 86.1(3) . .
O7 Mo6 O20 155.3(2) . 2_775
O16A Mo6 O20 57.2(4) . 2_775
O8 Mo6 O20 99.8(2) . 2_775
O18A Mo6 O20 51.8(3) . 2_775
O16 Mo6 O20 71.3(3) . 2_775
O6 Mo6 O20 91.1(2) . 2_775
O18 Mo6 O20 67.8(3) . 2_775
Mo3 O1 Mo1 139.16(17) . .
Mo2 O2 Mo3 139.31(19) . .
Mo1 O3 Mo2 139.8(3) . .
Mo4 O6 Mo6 139.6(2) . .
Mo6 O8 Mo2 139.6(3) . 2_775
Mo4 O9 Mo1 139.5(3) . .
Mo1 O10 Mo5 139.3(3) 2_775 .
Mo5 O14 Mo4 139.9(2) . 2_775
Mo5 O15 Mo3 120.9(4) . .
Mo5 O15A Mo3 151.8(5) . .
Mo6 O16 Mo5 122.5(5) . .
Mo6 O16A Mo5 145.7(6) . .
Mo2 O17 Mo4 139.0(3) . 2_775
Mo3 O18 Mo6 121.0(4) . .
Mo3 O18A Mo6 150.8(5) . .
P1 O19 O22 53.8(3) . 2_775
P1 O19 O21 54.4(3) . 2_775
O22 O19 O21 94.6(5) 2_775 2_775
P1 O19 Mo2 129.0(3) . 2_775
O22 O19 Mo2 75.4(3) 2_775 2_775
O21 O19 Mo2 136.7(4) 2_775 2_775
P1 O19 Mo4 122.9(4) . .
O22 O19 Mo4 144.3(5) 2_775 .
O21 O19 Mo4 68.8(3) 2_775 .
Mo2 O19 Mo4 95.0(2) 2_775 .
P1 O20 O22 49.8(3) . 2_775
P1 O20 Mo3 125.2(4) . 2_775
O22 O20 Mo3 75.6(3) 2_775 2_775
P1 O20 Mo5 121.0(3) . 2_775
O22 O20 Mo5 131.6(4) 2_775 2_775
Mo3 O20 Mo5 97.2(2) 2_775 2_775
P1 O20 Mo6 117.3(3) . 2_775
O22 O20 Mo6 134.7(4) 2_775 2_775
Mo3 O20 Mo6 95.8(2) 2_775 2_775
Mo5 O20 Mo6 93.3(3) 2_775 2_775
P1 O21 O22 54.4(3) . 2_775
P1 O21 O19 54.2(3) . 2_775
O22 O21 O19 94.4(5) 2_775 2_775
P1 O21 Mo1 128.6(4) . 2_775
O22 O21 Mo1 74.4(3) 2_775 2_775
O19 O21 Mo1 144.6(4) 2_775 2_775
P1 O21 Mo4 121.9(4) . 2_775
O22 O21 Mo4 133.1(4) 2_775 2_775
O19 O21 Mo4 68.0(3) 2_775 2_775
Mo1 O21 Mo4 95.0(2) 2_775 2_775
P1 O22 O21 61.1(3) . 2_775
P1 O22 O19 60.0(3) . 2_775
O21 O22 O19 102.1(4) 2_775 2_775
P1 O22 O20 60.4(3) . 2_775
O21 O22 O20 97.8(5) 2_775 2_775
O19 O22 O20 93.4(5) 2_775 2_775
P1 O22 Mo1 127.9(4) . .
O21 O22 Mo1 67.1(3) 2_775 .
O19 O22 Mo1 131.2(5) 2_775 .
O20 O22 Mo1 134.3(4) 2_775 .
N1 C1 N2 110.7(6) . .
N1 C1 H1 124.6 . .
N2 C1 H1 124.6 . .
N3 C2 N1 116.2(6) . .
N3 C2 H2 121.9 . .
N1 C2 H2 121.9 . .
N2 C3 C4 111.0(5) . .
N2 C3 H3A 109.4 . .
C4 C3 H3A 109.4 . .
N2 C3 H3B 109.4 . .
C4 C3 H3B 109.4 . .
H3A C3 H3B 108.0 . .
C5 C4 C6 117.7(6) . 2_666
C5 C4 C3 121.7(6) . .
C6 C4 C3 120.6(6) 2_666 .
C4 C5 C6 122.3(6) . .
C4 C5 H5 118.9 . .
C6 C5 H5 118.9 . .
C5 C6 C4 120.0(6) . 2_666
C5 C6 H6 120.0 . .
C4 C6 H6 120.0 2_666 .
N6 C7 N4 111.6(7) . .
N6 C7 H7 124.2 . .
N4 C7 H7 124.2 . .
N5 C8 N4 112.5(7) . .
N5 C8 H8 123.8 . .
N4 C8 H8 123.8 . .
N5 C9 C10 113.1(7) . .
N5 C9 H9A 109.0 . .
C10 C9 H9A 109.0 . .
N5 C9 H9B 109.0 . .
C10 C9 H9B 109.0 . .
H9A C9 H9B 107.8 . .
C15 C10 C11 118.3(6) . .
C15 C10 C9 117.3(7) . .
C11 C10 C9 124.4(7) . .
C12 C11 C10 120.9(7) . .
C12 C11 H11 119.6 . .
C10 C11 H11 119.6 . .
C13 C12 C11 120.4(7) . .
C13 C12 H12 119.8 . .
C11 C12 H12 119.8 . .
C12 C13 C14 119.2(7) . .
C12 C13 C18 121.2(7) . 1_556
C14 C13 C18 119.6(7) . 1_556
C13 C14 C15 121.9(6) . .
C13 C14 H14 119.1 . .
C15 C14 H14 119.1 . .
C10 C15 C14 119.3(7) . .
C10 C15 H15 120.3 . .
C14 C15 H15 120.3 . .
N9 C16 N7 113.2(7) . .
N9 C16 H16 123.4 . .
N7 C16 H16 123.4 . .
N8 C17 N7 109.6(6) . .
N8 C17 H17 125.2 . .
N7 C17 H17 125.2 . .
N8 C18 C13 111.5(6) . 1_554
N8 C18 H18A 109.3 . .
C13 C18 H18A 109.3 1_554 .
N8 C18 H18B 109.3 . .
C13 C18 H18B 109.3 1_554 .
H18A C18 H18B 108.0 . .
C1 N1 C2 101.6(5) . .
C1 N1 Cu1 130.0(5) . .
C2 N1 Cu1 127.8(5) . .
C1 N2 N3 109.7(5) . .
C1 N2 C3 129.9(6) . .
N3 N2 C3 119.6(5) . .
C2 N3 N2 101.7(5) . .
C8 N4 C7 103.8(7) . .
C8 N4 Cu2 132.6(5) . .
C7 N4 Cu2 122.9(6) . .
C8 N5 N6 108.4(7) . .
C8 N5 C9 129.8(7) . .
N6 N5 C9 120.8(6) . .
C7 N6 N5 103.3(7) . .
C17 N7 C16 103.7(6) . .
C17 N7 Cu2 126.0(6) . .
C16 N7 Cu2 130.3(6) . .
C17 N8 N9 110.4(6) . .
C17 N8 C18 127.7(7) . .
N9 N8 C18 121.9(7) . .
C16 N9 N8 103.1(6) . .

loop_
_geom_bond_atom_site_label_1
_geom_bond_atom_site_label_2
_geom_bond_distance
_geom_bond_site_symmetry_2
Cu1 N1 1.849(5) .
Cu1 N1 1.849(5) 2_556
Cu2 N4 1.863(6) .
Cu2 N7 1.875(6) .
P1 O22 1.447(6) .
P1 O22 1.447(6) 2_775
P1 O19 1.552(6) 2_775
P1 O19 1.552(6) .
P1 O21 1.557(7) 2_775
P1 O21 1.557(7) .
P1 O20 1.649(7) 2_775
P1 O20 1.649(7) .
Mo1 O12 1.660(4) .
Mo1 O10 1.816(4) 2_775
Mo1 O3 1.818(3) .
Mo1 O1 1.990(4) .
Mo1 O9 1.993(4) .
Mo1 O21 2.374(7) 2_775
Mo1 O22 2.483(7) .
Mo2 O4 1.659(4) .
Mo2 O17 1.822(4) .
Mo2 O2 1.823(4) .
Mo2 O8 1.964(4) 2_775
Mo2 O3 1.986(4) .
Mo2 O19 2.381(6) 2_775
Mo3 O11 1.652(3) .
Mo3 O1 1.814(4) .
Mo3 O18A 1.815(9) .
Mo3 O18 1.916(9) .
Mo3 O2 1.977(4) .
Mo3 O15A 2.000(9) .
Mo3 O15 2.079(9) .
Mo3 O20 2.341(5) 2_775
Mo4 O13 1.659(3) .
Mo4 O6 1.801(5) .
Mo4 O9 1.812(5) .
Mo4 O14 1.977(5) 2_775
Mo4 O17 1.983(4) 2_775
Mo4 O19 2.453(6) .
Mo4 O21 2.466(6) 2_775
Mo5 O5 1.655(4) .
Mo5 O15A 1.673(9) .
Mo5 O14 1.815(5) .
Mo5 O16A 1.958(9) .
Mo5 O10 1.990(4) .
Mo5 O15 2.018(8) .
Mo5 O16 2.059(10) .
Mo5 O20 2.409(7) 2_775
Mo6 O7 1.646(4) .
Mo6 O16A 1.754(9) .
Mo6 O8 1.838(4) .
Mo6 O18A 1.874(9) .
Mo6 O16 1.987(9) .
Mo6 O6 1.994(5) .
Mo6 O18 2.184(9) .
Mo6 O20 2.468(7) 2_775
O8 Mo2 1.964(4) 2_775
O10 Mo1 1.816(4) 2_775
O14 Mo4 1.977(5) 2_775
O17 Mo4 1.983(4) 2_775
O19 O22 1.641(8) 2_775
O19 O21 1.814(10) 2_775
O19 Mo2 2.381(6) 2_775
O20 O22 1.779(10) 2_775
O20 Mo3 2.341(5) 2_775
O20 Mo5 2.409(7) 2_775
O20 Mo6 2.468(7) 2_775
O21 O22 1.606(9) 2_775
O21 O19 1.814(10) 2_775
O21 Mo1 2.374(7) 2_775
O21 Mo4 2.466(6) 2_775
O22 O21 1.606(9) 2_775
O22 O19 1.641(8) 2_775
O22 O20 1.779(10) 2_775
C1 N1 1.322(7) .
C1 N2 1.332(7) .
C1 H1 0.9500 .
C2 N3 1.318(7) .
C2 N1 1.335(7) .
C2 H2 0.9500 .
C3 N2 1.475(6) .
C3 C4 1.486(8) .
C3 H3A 0.9900 .
C3 H3B 0.9900 .
C4 C5 1.369(8) .
C4 C6 1.378(8) 2_666
C5 C6 1.377(9) .
C5 H5 0.9500 .
C6 C4 1.378(8) 2_666
C6 H6 0.9500 .
C7 N6 1.318(10) .
C7 N4 1.371(8) .
C7 H7 0.9500 .
C8 N5 1.287(8) .
C8 N4 1.292(8) .
C8 H8 0.9500 .
C9 N5 1.462(9) .
C9 C10 1.522(9) .
C9 H9A 0.9900 .
C9 H9B 0.9900 .
C10 C15 1.367(8) .
C10 C11 1.377(9) .
C11 C12 1.374(9) .
C11 H11 0.9500 .
C12 C13 1.343(8) .
C12 H12 0.9500 .
C13 C14 1.346(9) .
C13 C18 1.525(8) 1_556
C14 C15 1.380(8) .
C14 H14 0.9500 .
C15 H15 0.9500 .
C16 N9 1.306(9) .
C16 N7 1.341(8) .
C16 H16 0.9500 .
C17 N8 1.297(8) .
C17 N7 1.321(7) .
C17 H17 0.9500 .
C18 N8 1.444(8) .
C18 C13 1.525(9) 1_554
C18 H18A 0.9900 .
C18 H18B 0.9900 .
N2 N3 1.341(6) .
N5 N6 1.387(7) .
N8 N9 1.344(6) .
